data_4519372
loop_
_publ_author_name
'Zhao, Hongxia'
'Qi, Chao'
'Yan, Xuewu'
'Ji, Jinyan'
'Chai, Zhifang'
'Wang, Shuao'
'Zheng, Tao'

_publ_section_title
;
 A Multifunctional Porous Uranyl Phosphonate Framework for Cyclic
 Utilization: Salvages, Uranyl Leaking Prevention, and Fluorescent
 Sensing.
;
_journal_issue 12
_journal_name_full 'ACS applied materials &amp; interfaces'
_journal_page_first 14380
_journal_page_last 14387
_journal_paper_doi 10.1021/acsami.2c01671
_journal_volume 14
_journal_year 2022
_chemical_formula_sum 'C54 H45 N4 O15 P4 U'
_chemical_formula_weight 1351.85
_space_group_crystal_system tetragonal
_space_group_IT_number 88
_space_group_name_Hall '-I 4ad'
_space_group_name_H-M_alt 'I 41/a :2'
_atom_sites_solution_hydrogens geom
_audit_creation_method SHELXL-2018/1
_cell_angle_alpha 90
_cell_angle_beta 90
_cell_angle_gamma 90
_cell_formula_units_Z 16
_cell_length_a 38.087(4)
_cell_length_b 38.087(4)
_cell_length_c 16.6075(18)
_cell_measurement_reflns_used 9058
_cell_measurement_temperature 173(2)
_cell_measurement_theta_max 23.23
_cell_measurement_theta_min 2.29
_cell_volume 24091(4)
_computing_cell_refinement 'Bruker SAINT'
_computing_data_collection 'Bruker APEX2'
_computing_data_reduction 'Bruker SAINT'
_computing_structure_refinement 'SHELXL-2018/1 (Sheldrick, 2018)'
_computing_structure_solution 'SHELXT 2014/5 (Sheldrick, 2014)'
_diffrn_ambient_temperature 173(2)
_diffrn_measured_fraction_theta_full 0.996
_diffrn_measured_fraction_theta_max 0.996
_diffrn_measurement_device_type 'Bruker APEX-II CCD'
_diffrn_measurement_method '\f and \w scans'
_diffrn_radiation_type MoK\a
_diffrn_radiation_wavelength 0.71073
_diffrn_reflns_av_R_equivalents 0.0853
_diffrn_reflns_av_unetI/netI 0.0221
_diffrn_reflns_Laue_measured_fraction_full 0.996
_diffrn_reflns_Laue_measured_fraction_max 0.996
_diffrn_reflns_limit_h_max 42
_diffrn_reflns_limit_h_min -42
_diffrn_reflns_limit_k_max 42
_diffrn_reflns_limit_k_min -42
_diffrn_reflns_limit_l_max 18
_diffrn_reflns_limit_l_min -18
_diffrn_reflns_number 267695
_diffrn_reflns_point_group_measured_fraction_full 0.996
_diffrn_reflns_point_group_measured_fraction_max 0.996
_diffrn_reflns_theta_full 23.326
_diffrn_reflns_theta_max 23.326
_diffrn_reflns_theta_min 2.285
_exptl_absorpt_coefficient_mu 2.866
_exptl_absorpt_correction_T_max 0.892
_exptl_absorpt_correction_T_min 0.871
_exptl_absorpt_correction_type multi-scan
_exptl_absorpt_process_details 'Bruker, SADABS'
_exptl_crystal_colour yellow
_exptl_crystal_density_diffrn 1.491
_exptl_crystal_description block
_exptl_crystal_F_000 10704
_exptl_crystal_size_max 0.05
_exptl_crystal_size_mid 0.04
_exptl_crystal_size_min 0.04
_refine_diff_density_max 1.210
_refine_diff_density_min -1.424
_refine_diff_density_rms 0.105
_refine_ls_extinction_method none
_refine_ls_goodness_of_fit_ref 1.074
_refine_ls_hydrogen_treatment constr
_refine_ls_matrix_type full
_refine_ls_number_parameters 703
_refine_ls_number_reflns 8709
_refine_ls_number_restraints 1191
_refine_ls_restrained_S_all 1.091
_refine_ls_R_factor_all 0.0452
_refine_ls_R_factor_gt 0.0352
_refine_ls_shift/su_max 0.005
_refine_ls_shift/su_mean 0.000
_refine_ls_structure_factor_coef Fsqd
_refine_ls_weighting_details 'w=1/[\s^2^(Fo^2^)+(0.0481P)^2^+222.7089P] where P=(Fo^2^+2Fc^2^)/3'
_refine_ls_weighting_scheme calc
_refine_ls_wR_factor_gt 0.0922
_refine_ls_wR_factor_ref 0.0982
_reflns_Friedel_coverage 0.000
_reflns_number_gt 7426
_reflns_number_total 8709
_reflns_threshold_expression 'I > 2\s(I)'
_cod_data_source_file am2c01671_si_001.cif
_cod_data_source_block TppaU44bpy
_cod_original_cell_volume 24091(6)
_cod_original_sg_symbol_H-M 'I 41/a'
_cod_database_code 4519372
_shelx_shelxl_version_number 2018/1
_shelx_space_group_comment
;
The symmetry employed for this shelxl refinement is uniquely defined
by the following loop, which should always be used as a source of
symmetry information in preference to the above space-group names.
They are only intended as comments.
;

loop_
_space_group_symop_operation_xyz
'x, y, z'
'-y+1/4, x+3/4, z+3/4'
'y+1/4, -x+1/4, z+1/4'
'-x, -y+1/2, z'
'x+1/2, y+1/2, z+1/2'
'-y+3/4, x+5/4, z+5/4'
'y+3/4, -x+3/4, z+3/4'
'-x+1/2, -y+1, z+1/2'
'-x, -y, -z'
'y-1/4, -x-3/4, -z-3/4'
'-y-1/4, x-1/4, -z-1/4'
'x, y-1/2, -z'
'-x+1/2, -y+1/2, -z+1/2'
'y+1/4, -x-1/4, -z-1/4'
'-y+1/4, x+1/4, -z+1/4'
'x+1/2, y, -z+1/2'

loop_
_atom_site_label
_atom_site_type_symbol
_atom_site_fract_x
_atom_site_fract_y
_atom_site_fract_z
_atom_site_U_iso_or_equiv
_atom_site_adp_type
_atom_site_occupancy
_atom_site_site_symmetry_order
_atom_site_calc_flag
_atom_site_refinement_flags_posn
_atom_site_refinement_flags_adp
_atom_site_refinement_flags_occupancy
_atom_site_disorder_assembly
_atom_site_disorder_group
U1 U 0.82419(2) 0.44681(2) 0.96005(2) 0.01945(9) Uani 1 1 d . U . . .
P1 P 0.78692(4) 0.40741(4) 0.13971(9) 0.0237(3) Uani 1 1 d . U . . .
P2 P 0.90656(4) 0.45516(4) 0.84463(9) 0.0234(3) Uani 1 1 d . U . . .
P3 P 1.11097(4) 0.37601(4) 0.29782(12) 0.0372(4) Uani 1 1 d . U . . .
P4 P 0.98065(10) 0.67217(6) 0.3311(2) 0.0938(10) Uani 1 1 d . U . . .
O1 O 0.75494(10) 0.42891(12) 0.1636(3) 0.0368(10) Uani 1 1 d . U . . .
O2 O 0.78488(12) 0.36890(12) 0.1662(3) 0.0445(12) Uani 1 1 d . U . . .
O1W O 0.7808(5) 0.4848(6) 1.0301(13) 0.351(10) Uani 1 1 d . U . . .
O3 O 0.79373(10) 0.41099(10) 0.0506(2) 0.0268(9) Uani 1 1 d . U . . .
O4 O 0.86787(10) 0.44992(10) 0.8611(2) 0.0277(9) Uani 1 1 d . U . . .
O5 O 0.92932(10) 0.42394(11) 0.8776(2) 0.0320(10) Uani 1 1 d . U . . .
O6 O 0.92227(10) 0.48841(10) 0.8776(2) 0.0311(9) Uani 1 1 d . U . . .
O7 O 1.10814(15) 0.35736(18) 0.2168(4) 0.0820(19) Uani 1 1 d . U . . .
O8 O 1.14136(10) 0.40090(12) 0.2982(3) 0.0427(12) Uani 1 1 d . U . . .
O9 O 1.11323(12) 0.34909(13) 0.3665(4) 0.0647(16) Uani 1 1 d . U . . .
O10 O 0.9911(3) 0.6881(2) 0.4046(7) 0.179(4) Uani 1 1 d . U . . .
O11 O 0.9449(3) 0.6908(2) 0.3096(9) 0.197(5) Uani 1 1 d . U . . .
O12 O 0.9993(4) 0.6771(3) 0.2611(9) 0.237(6) Uani 1 1 d . U . . .
O13 O 0.85498(11) 0.45973(10) 1.0335(2) 0.0310(10) Uani 1 1 d . U . . .
O14 O 0.79282(11) 0.43491(12) 0.8859(3) 0.0380(11) Uani 1 1 d . U . . .
N1 N 0.6535(2) 0.2669(2) 0.3676(5) 0.076(2) Uani 1 1 d . U . . .
N2 N 0.8350(2) 0.2949(2) 0.3160(5) 0.074(2) Uani 1 1 d . U . . .
N3 N 1.12492(18) 0.3799(2) 0.5156(4) 0.0649(18) Uani 1 1 d . U . . .
H3 H 1.116945 0.369283 0.473669 0.078 Uiso 1 1 calc R U . . .
N4 N 1.1980(2) 0.46703(19) 0.8468(5) 0.0717(19) Uani 1 1 d . U . . .
C1 C 0.82369(14) 0.42361(16) 0.1961(3) 0.0251(12) Uani 1 1 d . U . . .
C2 C 0.82228(17) 0.45549(17) 0.2328(5) 0.0426(17) Uani 1 1 d . U . . .
H2 H 0.802085 0.469066 0.228317 0.051 Uiso 1 1 calc R U . . .
C3 C 0.85039(17) 0.46796(17) 0.2766(4) 0.0429(17) Uani 1 1 d . U . . .
H3A H 0.848633 0.489903 0.300862 0.051 Uiso 1 1 calc R U . . .
C4 C 0.88061(14) 0.44932(15) 0.2857(3) 0.0238(12) Uani 1 1 d . U . . .
C5 C 0.88184(18) 0.41710(19) 0.2477(5) 0.0490(19) Uani 1 1 d . U . . .
H5 H 0.902004 0.403481 0.252443 0.059 Uiso 1 1 calc R U . . .
C6 C 0.85409(17) 0.40450(19) 0.2030(5) 0.0463(18) Uani 1 1 d . U . . .
H6 H 0.855973 0.382893 0.177258 0.056 Uiso 1 1 calc R U . . .
C7 C 0.91217(14) 0.45509(14) 0.7372(3) 0.0214(12) Uani 1 1 d . U . . .
C8 C 0.88974(15) 0.47443(15) 0.6888(3) 0.0253(13) Uani 1 1 d . U . . .
H8 H 0.870297 0.485405 0.711432 0.030 Uiso 1 1 calc R U . . .
C9 C 0.89594(14) 0.47758(15) 0.6072(3) 0.0245(12) Uani 1 1 d . U . . .
H9 H 0.880724 0.490954 0.575896 0.029 Uiso 1 1 calc R U . . .
C10 C 0.92431(14) 0.46126(14) 0.5708(3) 0.0221(12) Uani 1 1 d . U . . .
C11 C 0.94596(14) 0.44039(14) 0.6189(3) 0.0228(12) Uani 1 1 d . U . . .
H11 H 0.964550 0.428283 0.595501 0.027 Uiso 1 1 calc R U . . .
C12 C 0.94006(15) 0.43747(15) 0.7014(3) 0.0248(12) Uani 1 1 d . U . . .
H12 H 0.954870 0.423659 0.732644 0.030 Uiso 1 1 calc R U . . .
C13 C 1.07160(14) 0.40046(15) 0.3131(3) 0.0252(12) Uani 1 1 d . U . . .
C14 C 1.04071(15) 0.38322(15) 0.3358(4) 0.0281(13) Uani 1 1 d . U . . .
H14 H 1.040556 0.358873 0.340199 0.034 Uiso 1 1 calc R U . . .
C15 C 1.01057(15) 0.40186(15) 0.3518(4) 0.0269(13) Uani 1 1 d . U . . .
H15 H 0.990385 0.389856 0.367163 0.032 Uiso 1 1 calc R U . . .
C16 C 1.00963(14) 0.43811(14) 0.3455(3) 0.0212(11) Uani 1 1 d . U . . .
C17 C 1.04048(14) 0.45534(15) 0.3214(3) 0.0234(12) Uani 1 1 d . U . . .
H17 H 1.040461 0.479634 0.315851 0.028 Uiso 1 1 calc R U . . .
C18 C 1.07088(15) 0.43670(15) 0.3060(3) 0.0260(13) Uani 1 1 d . U . . .
H18 H 1.091092 0.448632 0.290531 0.031 Uiso 1 1 calc R U . . .
C19 C 0.96964(18) 0.62746(18) 0.3461(5) 0.0449(16) Uani 1 1 d . U . . .
C20 C 0.96461(19) 0.60486(18) 0.2813(4) 0.0457(17) Uani 1 1 d . U . . .
H20 H 0.967214 0.613401 0.229180 0.055 Uiso 1 1 calc R U . . .
C21 C 0.95586(17) 0.57016(17) 0.2926(4) 0.0359(15) Uani 1 1 d . U . . .
H21 H 0.952836 0.555696 0.248013 0.043 Uiso 1 1 calc R U . . .
C22 C 0.95140(14) 0.55617(15) 0.3702(3) 0.0251(12) Uani 1 1 d . U . . .
C23 C 0.95504(15) 0.57927(15) 0.4347(4) 0.0293(13) Uani 1 1 d . U . . .
H23 H 0.951300 0.571162 0.486856 0.035 Uiso 1 1 calc R U . . .
C24 C 0.96399(17) 0.61360(16) 0.4228(4) 0.0396(15) Uani 1 1 d . U . . .
H24 H 0.966395 0.628226 0.467326 0.047 Uiso 1 1 calc R U . . .
C25 C 0.91063(14) 0.46291(14) 0.3376(3) 0.0217(12) Uani 1 1 d . U . . .
C26 C 0.93266(14) 0.46768(15) 0.4820(3) 0.0213(11) Uani 1 1 d . U . . .
C27 C 0.97604(14) 0.45781(14) 0.3675(3) 0.0202(11) Uani 1 1 d . U . . .
C28 C 0.94549(14) 0.51667(15) 0.3815(3) 0.0228(12) Uani 1 1 d . U . . .
C29 C 0.90264(14) 0.45458(15) 0.4268(3) 0.0205(12) Uani 1 1 d . U . . .
H29A H 0.899807 0.429430 0.433429 0.025 Uiso 1 1 calc R U . . .
H29B H 0.880806 0.465805 0.442349 0.025 Uiso 1 1 calc R U . . .
C30 C 0.96679(14) 0.44976(15) 0.4560(3) 0.0221(12) Uani 1 1 d . U . . .
H30A H 0.964416 0.424578 0.462760 0.027 Uiso 1 1 calc R U . . .
H30B H 0.985797 0.457654 0.490358 0.027 Uiso 1 1 calc R U . . .
C31 C 0.97972(14) 0.49767(14) 0.3572(3) 0.0222(12) Uani 1 1 d . U . . .
H31A H 0.985194 0.502987 0.301446 0.027 Uiso 1 1 calc R U . . .
H31B H 0.998923 0.506106 0.390294 0.027 Uiso 1 1 calc R U . . .
C32 C 0.91527(14) 0.50285(14) 0.3281(3) 0.0225(12) Uani 1 1 d . U . . .
H32A H 0.893598 0.514582 0.342861 0.027 Uiso 1 1 calc R U . . .
H32B H 0.920216 0.508298 0.272174 0.027 Uiso 1 1 calc R U . . .
C33 C 0.94551(14) 0.44488(15) 0.3150(3) 0.0215(12) Uani 1 1 d . U . . .
H33A H 0.943015 0.419685 0.321299 0.026 Uiso 1 1 calc R U . . .
H33B H 0.950780 0.449601 0.258854 0.026 Uiso 1 1 calc R U . . .
C34 C 0.93696(14) 0.50763(14) 0.4696(3) 0.0216(12) Uani 1 1 d . U . . .
H34A H 0.915441 0.519405 0.485232 0.026 Uiso 1 1 calc R U . . .
H34B H 0.955685 0.516181 0.503969 0.026 Uiso 1 1 calc R U . . .
C35 C 0.6662(3) 0.2973(3) 0.3402(6) 0.078(2) Uani 1 1 d . U . . .
H35 H 0.650314 0.315046 0.327832 0.094 Uiso 1 1 calc R U . . .
C36 C 0.7012(3) 0.3040(2) 0.3292(5) 0.067(2) Uani 1 1 d . U . . .
H36 H 0.708825 0.325866 0.311175 0.081 Uiso 1 1 calc R U . . .
C37 C 0.7248(2) 0.27776(19) 0.3453(4) 0.0506(16) Uani 1 1 d . U . . .
C38 C 0.7114(2) 0.2458(2) 0.3717(4) 0.0576(19) Uani 1 1 d . U . . .
H38 H 0.726854 0.227454 0.382145 0.069 Uiso 1 1 calc R U . . .
C39 C 0.6764(2) 0.2406(2) 0.3827(5) 0.067(2) Uani 1 1 d . U . . .
H39 H 0.668274 0.218993 0.400729 0.081 Uiso 1 1 calc R U . . .
C40 C 0.8214(2) 0.2634(2) 0.3338(5) 0.064(2) Uani 1 1 d . U . . .
H40 H 0.836784 0.244585 0.339685 0.076 Uiso 1 1 calc R U . . .
C41 C 0.7864(2) 0.2570(2) 0.3439(5) 0.0579(19) Uani 1 1 d . U . . .
H41 H 0.778666 0.234519 0.356841 0.069 Uiso 1 1 calc R U . . .
C42 C 0.7625(2) 0.28386(19) 0.3349(4) 0.0519(17) Uani 1 1 d . U . . .
C43 C 0.7760(3) 0.3167(2) 0.3183(5) 0.067(2) Uani 1 1 d . U . . .
H43 H 0.761083 0.335862 0.313886 0.081 Uiso 1 1 calc R U . . .
C44 C 0.8111(3) 0.3209(3) 0.3084(6) 0.080(3) Uani 1 1 d . U . . .
H44 H 0.819237 0.343207 0.295462 0.096 Uiso 1 1 calc R U . . .
C45 C 1.1198(2) 0.3652(2) 0.5870(6) 0.065(2) Uani 1 1 d . U . . .
H45 H 1.107504 0.344240 0.591807 0.078 Uiso 1 1 calc R U . . .
C46 C 1.1334(2) 0.3820(2) 0.6548(5) 0.0587(19) Uani 1 1 d . U . . .
H46 H 1.129579 0.372362 0.705477 0.070 Uiso 1 1 calc R U . . .
C47 C 1.1528(2) 0.4131(2) 0.6478(5) 0.0559(18) Uani 1 1 d . U . . .
C48 C 1.1563(2) 0.4270(2) 0.5690(5) 0.068(2) Uani 1 1 d . U . . .
H48 H 1.168621 0.447761 0.560740 0.082 Uiso 1 1 calc R U . . .
C49 C 1.1416(2) 0.4100(3) 0.5056(6) 0.072(2) Uani 1 1 d . U . . .
H49 H 1.143405 0.419614 0.454263 0.086 Uiso 1 1 calc R U . . .
C50 C 1.1654(3) 0.4536(3) 0.8494(6) 0.072(2) Uani 1 1 d . U . . .
H50 H 1.152347 0.456754 0.896080 0.086 Uiso 1 1 calc R U . . .
C51 C 1.1505(2) 0.4356(2) 0.7876(5) 0.062(2) Uani 1 1 d . U . . .
H51 H 1.128113 0.426216 0.793570 0.074 Uiso 1 1 calc R U . . .
C52 C 1.1681(2) 0.4311(2) 0.7170(5) 0.0572(18) Uani 1 1 d . U . . .
C53 C 1.2019(2) 0.4446(2) 0.7122(6) 0.061(2) Uani 1 1 d . U . . .
H53 H 1.215137 0.442549 0.665402 0.073 Uiso 1 1 calc R U . . .
C54 C 1.2148(3) 0.4609(2) 0.7781(6) 0.068(2) Uani 1 1 d . U . . .
H54 H 1.237946 0.468554 0.775134 0.081 Uiso 1 1 calc R U . . .

loop_
_atom_site_aniso_label
_atom_site_aniso_U_11
_atom_site_aniso_U_22
_atom_site_aniso_U_33
_atom_site_aniso_U_23
_atom_site_aniso_U_13
_atom_site_aniso_U_12
U1 0.02283(13) 0.01802(13) 0.01751(13) 0.00058(8) 0.00435(9) 0.00044(8)
P1 0.0186(7) 0.0316(8) 0.0208(8) 0.0046(6) 0.0001(6) -0.0063(6)
P2 0.0237(8) 0.0263(8) 0.0201(8) -0.0026(6) 0.0050(6) -0.0025(6)
P3 0.0186(8) 0.0330(9) 0.0600(12) 0.0034(8) 0.0044(8) 0.0022(7)
P4 0.138(3) 0.0371(13) 0.106(2) 0.0139(14) -0.029(2) -0.0300(15)
O1 0.023(2) 0.053(3) 0.035(2) -0.011(2) 0.0032(18) -0.0032(19)
O2 0.039(3) 0.040(3) 0.054(3) 0.026(2) -0.018(2) -0.013(2)
O1W 0.251(11) 0.458(18) 0.344(16) -0.173(13) 0.072(10) 0.158(13)
O3 0.025(2) 0.034(2) 0.021(2) 0.0010(17) 0.0008(16) -0.0073(17)
O4 0.029(2) 0.033(2) 0.021(2) -0.0008(17) 0.0066(17) -0.0051(17)
O5 0.031(2) 0.036(2) 0.029(2) 0.0038(19) 0.0005(19) 0.0032(18)
O6 0.027(2) 0.033(2) 0.034(2) -0.0090(19) -0.0004(18) -0.0009(17)
O7 0.046(3) 0.100(5) 0.100(4) -0.050(4) 0.012(3) 0.022(3)
O8 0.016(2) 0.047(3) 0.064(3) 0.023(2) 0.002(2) -0.0006(18)
O9 0.028(3) 0.049(3) 0.117(4) 0.040(3) 0.009(3) 0.001(2)
O10 0.285(11) 0.077(5) 0.175(7) -0.006(5) -0.075(8) -0.084(7)
O11 0.199(8) 0.075(5) 0.319(13) 0.035(7) -0.102(8) 0.009(6)
O12 0.355(12) 0.096(7) 0.260(9) -0.002(7) 0.164(11) -0.096(8)
O13 0.039(2) 0.029(2) 0.025(2) 0.0009(18) 0.0032(18) -0.0085(18)
O14W 0.033(2) 0.052(3) 0.030(2) 0.007(2) -0.0014(19) -0.008(2)
N1 0.082(4) 0.086(5) 0.060(4) -0.001(4) -0.008(4) 0.022(4)
N2 0.090(5) 0.070(4) 0.064(4) 0.011(4) -0.012(4) -0.012(3)
N3 0.057(4) 0.077(4) 0.061(4) 0.006(3) 0.010(3) 0.032(3)
N4 0.081(4) 0.062(4) 0.072(4) 0.016(3) 0.003(4) 0.001(4)
C1 0.019(3) 0.035(3) 0.021(3) 0.003(2) 0.001(2) -0.006(2)
C2 0.031(3) 0.036(3) 0.061(4) -0.003(3) -0.016(3) 0.003(3)
C3 0.035(3) 0.033(3) 0.061(4) -0.017(3) -0.018(3) 0.003(3)
C4 0.022(3) 0.026(3) 0.023(3) 0.001(2) 0.002(2) -0.002(2)
C5 0.030(3) 0.046(4) 0.071(5) -0.023(3) -0.018(3) 0.009(3)
C6 0.031(3) 0.045(4) 0.064(4) -0.026(3) -0.009(3) 0.002(3)
C7 0.022(3) 0.020(3) 0.023(3) -0.002(2) 0.005(2) -0.005(2)
C8 0.022(3) 0.028(3) 0.026(3) -0.004(2) 0.006(2) -0.002(2)
C9 0.018(3) 0.029(3) 0.027(3) 0.001(2) 0.003(2) 0.000(2)
C10 0.021(3) 0.023(3) 0.022(3) -0.003(2) 0.001(2) -0.005(2)
C11 0.022(3) 0.025(3) 0.021(3) -0.004(2) 0.008(2) 0.003(2)
C12 0.022(3) 0.028(3) 0.025(3) 0.000(2) 0.002(2) -0.002(2)
C13 0.018(3) 0.032(3) 0.025(3) -0.004(2) 0.000(2) -0.001(2)
C14 0.024(3) 0.025(3) 0.036(3) -0.002(3) 0.004(3) -0.001(2)
C15 0.018(3) 0.031(3) 0.032(3) -0.002(3) 0.005(2) -0.006(2)
C16 0.017(3) 0.028(3) 0.018(3) -0.002(2) -0.002(2) 0.000(2)
C17 0.023(3) 0.021(3) 0.026(3) -0.004(2) 0.005(2) 0.001(2)
C18 0.019(3) 0.031(3) 0.028(3) -0.002(3) 0.001(2) -0.005(2)
C19 0.041(4) 0.037(3) 0.056(4) 0.003(3) -0.007(3) -0.001(3)
C20 0.057(4) 0.034(3) 0.046(4) 0.005(3) 0.003(3) -0.004(3)
C21 0.042(4) 0.033(3) 0.033(3) 0.000(3) 0.005(3) -0.001(3)
C22 0.022(3) 0.025(3) 0.028(3) -0.002(2) 0.001(2) 0.001(2)
C23 0.028(3) 0.027(3) 0.033(3) -0.002(2) -0.002(3) 0.004(2)
C24 0.042(4) 0.028(3) 0.049(4) -0.012(3) -0.007(3) 0.006(3)
C25 0.018(3) 0.025(3) 0.022(3) 0.000(2) 0.000(2) -0.001(2)
C26 0.018(3) 0.027(3) 0.019(3) -0.005(2) 0.002(2) 0.000(2)
C27 0.017(3) 0.024(3) 0.020(3) -0.003(2) 0.002(2) -0.003(2)
C28 0.021(3) 0.027(3) 0.021(3) -0.004(2) 0.000(2) -0.002(2)
C29 0.017(3) 0.025(3) 0.020(3) -0.005(2) 0.001(2) -0.001(2)
C30 0.019(3) 0.028(3) 0.019(3) -0.001(2) 0.001(2) -0.001(2)
C31 0.022(3) 0.024(3) 0.021(3) -0.003(2) 0.003(2) -0.004(2)
C32 0.020(3) 0.025(3) 0.023(3) -0.001(2) 0.000(2) 0.000(2)
C33 0.021(3) 0.028(3) 0.015(3) -0.003(2) 0.000(2) -0.002(2)
C34 0.018(3) 0.026(3) 0.021(3) -0.004(2) 0.000(2) -0.002(2)
C35 0.096(5) 0.078(5) 0.061(5) 0.007(4) -0.014(5) 0.027(5)
C36 0.094(5) 0.059(4) 0.049(4) 0.007(4) -0.007(4) 0.024(4)
C37 0.086(4) 0.044(4) 0.022(3) -0.002(3) -0.006(3) 0.018(3)
C38 0.079(4) 0.053(4) 0.041(4) 0.000(3) -0.004(4) 0.017(4)
C39 0.079(5) 0.072(5) 0.051(4) 0.004(4) -0.007(4) 0.014(4)
C40 0.083(5) 0.054(4) 0.054(5) 0.003(4) -0.005(4) -0.001(4)
C41 0.079(4) 0.045(4) 0.049(4) 0.002(3) -0.002(4) 0.006(3)
C42 0.083(4) 0.044(4) 0.028(3) 0.001(3) -0.007(3) 0.009(3)
C43 0.102(5) 0.047(4) 0.052(4) 0.009(4) -0.008(4) 0.007(4)
C44 0.106(5) 0.063(5) 0.071(5) 0.009(4) -0.008(5) -0.003(4)
C45 0.047(4) 0.071(5) 0.076(5) 0.006(4) 0.005(4) 0.024(4)
C46 0.050(4) 0.065(4) 0.061(4) 0.007(4) 0.005(4) 0.025(3)
C47 0.054(4) 0.054(4) 0.060(4) 0.008(3) 0.009(3) 0.026(3)
C48 0.074(5) 0.070(5) 0.061(4) 0.007(4) 0.020(4) 0.023(4)
C49 0.070(5) 0.079(5) 0.066(5) 0.001(4) 0.018(4) 0.026(4)
C50 0.074(5) 0.084(6) 0.058(4) 0.013(4) 0.001(4) 0.000(4)
C51 0.059(4) 0.075(5) 0.051(4) 0.014(4) 0.005(3) 0.012(4)
C52 0.059(4) 0.051(4) 0.061(4) 0.011(3) 0.003(3) 0.018(3)
C53 0.061(4) 0.048(4) 0.073(5) 0.008(4) 0.016(4) 0.007(3)
C54 0.074(5) 0.048(4) 0.081(5) 0.009(4) 0.011(4) 0.004(4)

loop_
_atom_type_symbol
_atom_type_description
_atom_type_scat_dispersion_real
_atom_type_scat_dispersion_imag
_atom_type_scat_source
C C 0.0033 0.0016 'International Tables Vol C Tables 4.2.6.8 and 6.1.1.4'
H H 0.0000 0.0000 'International Tables Vol C Tables 4.2.6.8 and 6.1.1.4'
N N 0.0061 0.0033 'International Tables Vol C Tables 4.2.6.8 and 6.1.1.4'
O O 0.0106 0.0060 'International Tables Vol C Tables 4.2.6.8 and 6.1.1.4'
P P 0.1023 0.0942 'International Tables Vol C Tables 4.2.6.8 and 6.1.1.4'
U U -9.6767 9.6646 'International Tables Vol C Tables 4.2.6.8 and 6.1.1.4'

loop_
_geom_angle_atom_site_label_1
_geom_angle_atom_site_label_2
_geom_angle_atom_site_label_3
_geom_angle
_geom_angle_site_symmetry_1
_geom_angle_site_symmetry_3
_geom_angle_publ_flag
O13 U1 O14W 178.6(2) . . ?
O13 U1 O8 91.32(18) . 15_646 ?
O14W U1 O8 90.10(19) . 15_646 ?
O13 U1 O3 92.73(16) . 1_556 ?
O14W U1 O3 87.89(16) . 1_556 ?
O8 U1 O3 73.14(14) 15_646 1_556 ?
O13 U1 O4 89.94(16) . . ?
O14W U1 O4 90.26(17) . . ?
O8 U1 O4 73.36(14) 15_646 . ?
O3 U1 O4 146.45(14) 1_556 . ?
O13 U1 O1 89.87(17) . 2_645 ?
O14W U1 O1 88.80(18) . 2_645 ?
O8 U1 O1 149.30(15) 15_646 2_645 ?
O3 U1 O1 137.44(14) 1_556 2_645 ?
O4 U1 O1 75.96(14) . 2_645 ?
O13 U1 O1W 87.5(5) . . ?
O14W U1 O1W 91.5(5) . . ?
O8 U1 O1W 146.1(6) 15_646 . ?
O3 U1 O1W 73.0(6) 1_556 . ?
O4 U1 O1W 140.5(6) . . ?
O1 U1 O1W 64.6(6) 2_645 . ?
O3 P1 O1 110.2(2) . . ?
O3 P1 O2 112.1(3) . . ?
O1 P1 O2 113.6(3) . . ?
O3 P1 C1 110.3(2) . . ?
O1 P1 C1 107.7(3) . . ?
O2 P1 C1 102.6(3) . . ?
O6 P2 O4 115.7(2) . . ?
O6 P2 O5 106.9(2) . . ?
O4 P2 O5 112.0(2) . . ?
O6 P2 C7 108.4(2) . . ?
O4 P2 C7 107.2(2) . . ?
O5 P2 C7 106.3(2) . . ?
O8 P3 O7 110.7(3) . . ?
O8 P3 O9 112.1(3) . . ?
O7 P3 O9 110.4(4) . . ?
O8 P3 C13 108.6(3) . . ?
O7 P3 C13 108.0(3) . . ?
O9 P3 C13 106.8(3) . . ?
O12 P4 O10 121.7(8) . . ?
O12 P4 O11 101.0(10) . . ?
O10 P4 O11 104.1(8) . . ?
O12 P4 C19 111.9(5) . . ?
O10 P4 C19 110.8(5) . . ?
O11 P4 C19 105.1(5) . . ?
P1 O1 U1 144.5(3) . 3_564 ?
P1 O3 U1 140.3(2) . 1_554 ?
P2 O4 U1 145.7(2) . . ?
P3 O8 U1 164.5(3) . 10_677 ?
C35 N1 C39 118.1(9) . . ?
C40 N2 C44 114.5(9) . . ?
C49 N3 C45 123.3(9) . . ?
C49 N3 H3 118.4 . . ?
C45 N3 H3 118.4 . . ?
C54 N4 C50 113.9(9) . . ?
C2 C1 C6 118.0(6) . . ?
C2 C1 P1 120.7(5) . . ?
C6 C1 P1 121.3(5) . . ?
C1 C2 C3 120.9(6) . . ?
C1 C2 H2 119.5 . . ?
C3 C2 H2 119.5 . . ?
C4 C3 C2 122.4(6) . . ?
C4 C3 H3A 118.8 . . ?
C2 C3 H3A 118.8 . . ?
C3 C4 C5 116.2(6) . . ?
C3 C4 C25 121.4(5) . . ?
C5 C4 C25 122.4(5) . . ?
C6 C5 C4 122.0(6) . . ?
C6 C5 H5 119.0 . . ?
C4 C5 H5 119.0 . . ?
C1 C6 C5 120.5(6) . . ?
C1 C6 H6 119.8 . . ?
C5 C6 H6 119.8 . . ?
C8 C7 C12 118.6(5) . . ?
C8 C7 P2 120.2(4) . . ?
C12 C7 P2 121.1(4) . . ?
C9 C8 C7 120.7(5) . . ?
C9 C8 H8 119.6 . . ?
C7 C8 H8 119.6 . . ?
C8 C9 C10 121.5(5) . . ?
C8 C9 H9 119.3 . . ?
C10 C9 H9 119.3 . . ?
C9 C10 C11 117.9(5) . . ?
C9 C10 C26 120.7(5) . . ?
C11 C10 C26 121.3(5) . . ?
C12 C11 C10 120.8(5) . . ?
C12 C11 H11 119.6 . . ?
C10 C11 H11 119.6 . . ?
C7 C12 C11 120.4(5) . . ?
C7 C12 H12 119.8 . . ?
C11 C12 H12 119.8 . . ?
C18 C13 C14 118.3(5) . . ?
C18 C13 P3 121.6(4) . . ?
C14 C13 P3 120.0(4) . . ?
C15 C14 C13 120.8(5) . . ?
C15 C14 H14 119.6 . . ?
C13 C14 H14 119.6 . . ?
C14 C15 C16 121.4(5) . . ?
C14 C15 H15 119.3 . . ?
C16 C15 H15 119.3 . . ?
C15 C16 C17 117.8(5) . . ?
C15 C16 C27 119.6(5) . . ?
C17 C16 C27 122.6(5) . . ?
C18 C17 C16 120.9(5) . . ?
C18 C17 H17 119.5 . . ?
C16 C17 H17 119.5 . . ?
C17 C18 C13 120.8(5) . . ?
C17 C18 H18 119.6 . . ?
C13 C18 H18 119.6 . . ?
C20 C19 C24 116.8(6) . . ?
C20 C19 P4 121.2(6) . . ?
C24 C19 P4 121.9(6) . . ?
C21 C20 C19 121.5(7) . . ?
C21 C20 H20 119.3 . . ?
C19 C20 H20 119.3 . . ?
C20 C21 C22 121.3(6) . . ?
C20 C21 H21 119.4 . . ?
C22 C21 H21 119.4 . . ?
C23 C22 C21 117.0(5) . . ?
C23 C22 C28 122.7(5) . . ?
C21 C22 C28 120.2(5) . . ?
C24 C23 C22 121.2(6) . . ?
C24 C23 H23 119.4 . . ?
C22 C23 H23 119.4 . . ?
C23 C24 C19 122.2(6) . . ?
C23 C24 H24 118.9 . . ?
C19 C24 H24 118.9 . . ?
C4 C25 C32 111.3(4) . . ?
C4 C25 C33 110.9(4) . . ?
C32 C25 C33 108.4(4) . . ?
C4 C25 C29 109.0(4) . . ?
C32 C25 C29 108.9(4) . . ?
C33 C25 C29 108.2(4) . . ?
C10 C26 C30 112.2(5) . . ?
C10 C26 C34 108.0(4) . . ?
C30 C26 C34 108.1(4) . . ?
C10 C26 C29 111.5(4) . . ?
C30 C26 C29 108.4(4) . . ?
C34 C26 C29 108.5(4) . . ?
C16 C27 C31 112.5(4) . . ?
C16 C27 C33 109.9(4) . . ?
C31 C27 C33 108.8(4) . . ?
C16 C27 C30 108.8(4) . . ?
C31 C27 C30 108.9(4) . . ?
C33 C27 C30 107.7(4) . . ?
C22 C28 C34 111.6(4) . . ?
C22 C28 C31 107.7(4) . . ?
C34 C28 C31 108.8(5) . . ?
C22 C28 C32 111.9(5) . . ?
C34 C28 C32 108.2(4) . . ?
C31 C28 C32 108.6(4) . . ?
C25 C29 C26 110.9(4) . . ?
C25 C29 H29A 109.5 . . ?
C26 C29 H29A 109.5 . . ?
C25 C29 H29B 109.5 . . ?
C26 C29 H29B 109.5 . . ?
H29A C29 H29B 108.1 . . ?
C26 C30 C27 112.0(4) . . ?
C26 C30 H30A 109.2 . . ?
C27 C30 H30A 109.2 . . ?
C26 C30 H30B 109.2 . . ?
C27 C30 H30B 109.2 . . ?
H30A C30 H30B 107.9 . . ?
C27 C31 C28 110.9(4) . . ?
C27 C31 H31A 109.5 . . ?
C28 C31 H31A 109.5 . . ?
C27 C31 H31B 109.5 . . ?
C28 C31 H31B 109.5 . . ?
H31A C31 H31B 108.0 . . ?
C25 C32 C28 111.3(4) . . ?
C25 C32 H32A 109.4 . . ?
C28 C32 H32A 109.4 . . ?
C25 C32 H32B 109.4 . . ?
C28 C32 H32B 109.4 . . ?
H32A C32 H32B 108.0 . . ?
C27 C33 C25 111.8(4) . . ?
C27 C33 H33A 109.3 . . ?
C25 C33 H33A 109.3 . . ?
C27 C33 H33B 109.3 . . ?
C25 C33 H33B 109.3 . . ?
H33A C33 H33B 107.9 . . ?
C28 C34 C26 111.8(4) . . ?
C28 C34 H34A 109.3 . . ?
C26 C34 H34A 109.3 . . ?
C28 C34 H34B 109.3 . . ?
C26 C34 H34B 109.3 . . ?
H34A C34 H34B 107.9 . . ?
N1 C35 C36 124.1(9) . . ?
N1 C35 H35 117.9 . . ?
C36 C35 H35 117.9 . . ?
C37 C36 C35 118.3(9) . . ?
C37 C36 H36 120.8 . . ?
C35 C36 H36 120.8 . . ?
C36 C37 C38 117.5(9) . . ?
C36 C37 C42 120.2(8) . . ?
C38 C37 C42 122.3(7) . . ?
C39 C38 C37 121.9(8) . . ?
C39 C38 H38 119.0 . . ?
C37 C38 H38 119.0 . . ?
N1 C39 C38 120.0(9) . . ?
N1 C39 H39 120.0 . . ?
C38 C39 H39 120.0 . . ?
N2 C40 C41 124.4(9) . . ?
N2 C40 H40 117.8 . . ?
C41 C40 H40 117.8 . . ?
C40 C41 C42 119.9(8) . . ?
C40 C41 H41 120.0 . . ?
C42 C41 H41 120.0 . . ?
C41 C42 C43 116.7(9) . . ?
C41 C42 C37 121.1(7) . . ?
C43 C42 C37 122.2(8) . . ?
C44 C43 C42 120.0(9) . . ?
C44 C43 H43 120.0 . . ?
C42 C43 H43 120.0 . . ?
N2 C44 C43 124.5(9) . . ?
N2 C44 H44 117.7 . . ?
C43 C44 H44 117.7 . . ?
N3 C45 C46 118.4(9) . . ?
N3 C45 H45 120.8 . . ?
C46 C45 H45 120.8 . . ?
C45 C46 C47 121.1(8) . . ?
C45 C46 H46 119.4 . . ?
C47 C46 H46 119.4 . . ?
C46 C47 C48 116.2(8) . . ?
C46 C47 C52 122.9(8) . . ?
C48 C47 C52 120.9(8) . . ?
C49 C48 C47 120.0(9) . . ?
C49 C48 H48 120.0 . . ?
C47 C48 H48 120.0 . . ?
N3 C49 C48 121.0(9) . . ?
N3 C49 H49 119.5 . . ?
C48 C49 H49 119.5 . . ?
N4 C50 C51 123.7(9) . . ?
N4 C50 H50 118.2 . . ?
C51 C50 H50 118.2 . . ?
C50 C51 C52 120.5(9) . . ?
C50 C51 H51 119.7 . . ?
C52 C51 H51 119.7 . . ?
C51 C52 C53 117.3(9) . . ?
C51 C52 C47 122.7(8) . . ?
C53 C52 C47 120.0(8) . . ?
C54 C53 C52 117.5(8) . . ?
C54 C53 H53 121.3 . . ?
C52 C53 H53 121.3 . . ?
N4 C54 C53 126.9(9) . . ?
N4 C54 H54 116.5 . . ?
C53 C54 H54 116.5 . . ?

loop_
_geom_bond_atom_site_label_1
_geom_bond_atom_site_label_2
_geom_bond_distance
_geom_bond_site_symmetry_2
_geom_bond_publ_flag
U1 O13 1.762(4) . ?
U1 O14W 1.774(4) . ?
U1 O8 2.319(4) 15_646 ?
U1 O3 2.339(4) 1_556 ?
U1 O4 2.342(4) . ?
U1 O1 2.348(4) 2_645 ?
U1 O1W 2.486(13) . ?
P1 O3 1.508(4) . ?
P1 O1 1.520(4) . ?
P1 O2 1.533(4) . ?
P1 C1 1.794(6) . ?
P2 O6 1.504(4) . ?
P2 O4 1.512(4) . ?
P2 O5 1.570(4) . ?
P2 C7 1.797(6) . ?
P3 O8 1.496(5) . ?
P3 O7 1.526(6) . ?
P3 O9 1.536(5) . ?
P3 C13 1.783(6) . ?
P4 O12 1.374(12) . ?
P4 O10 1.420(10) . ?
P4 O11 1.575(11) . ?
P4 C19 1.771(7) . ?
N1 C35 1.334(12) . ?
N1 C39 1.353(11) . ?
N2 C40 1.343(11) . ?
N2 C44 1.352(12) . ?
N3 C49 1.322(11) . ?
N3 C45 1.326(11) . ?
N3 H3 0.8600 . ?
N4 C54 1.329(11) . ?
N4 C50 1.343(11) . ?
C1 C2 1.360(9) . ?
C1 C6 1.372(9) . ?
C2 C3 1.379(9) . ?
C2 H2 0.9300 . ?
C3 C4 1.361(9) . ?
C3 H3A 0.9300 . ?
C4 C5 1.381(9) . ?
C4 C25 1.523(8) . ?
C5 C6 1.378(9) . ?
C5 H5 0.9300 . ?
C6 H6 0.9300 . ?
C7 C8 1.386(8) . ?
C7 C12 1.391(8) . ?
C8 C9 1.381(8) . ?
C8 H8 0.9300 . ?
C9 C10 1.385(8) . ?
C9 H9 0.9300 . ?
C10 C11 1.396(8) . ?
C10 C26 1.528(8) . ?
C11 C12 1.393(8) . ?
C11 H11 0.9300 . ?
C12 H12 0.9300 . ?
C13 C18 1.386(8) . ?
C13 C14 1.399(8) . ?
C14 C15 1.376(8) . ?
C14 H14 0.9300 . ?
C15 C16 1.385(8) . ?
C15 H15 0.9300 . ?
C16 C17 1.404(8) . ?
C16 C27 1.527(7) . ?
C17 C18 1.382(8) . ?
C17 H17 0.9300 . ?
C18 H18 0.9300 . ?
C19 C20 1.392(10) . ?
C19 C24 1.396(10) . ?
C20 C21 1.376(9) . ?
C20 H20 0.9300 . ?
C21 C22 1.404(9) . ?
C21 H21 0.9300 . ?
C22 C23 1.394(8) . ?
C22 C28 1.533(8) . ?
C23 C24 1.365(9) . ?
C23 H23 0.9300 . ?
C24 H24 0.9300 . ?
C25 C32 1.539(8) . ?
C25 C33 1.542(7) . ?
C25 C29 1.546(8) . ?
C26 C30 1.531(7) . ?
C26 C34 1.544(8) . ?
C26 C29 1.549(7) . ?
C27 C31 1.534(7) . ?
C27 C33 1.535(7) . ?
C27 C30 1.541(7) . ?
C28 C34 1.538(8) . ?
C28 C31 1.545(8) . ?
C28 C32 1.545(8) . ?
C29 H29A 0.9700 . ?
C29 H29B 0.9700 . ?
C30 H30A 0.9700 . ?
C30 H30B 0.9700 . ?
C31 H31A 0.9700 . ?
C31 H31B 0.9700 . ?
C32 H32A 0.9700 . ?
C32 H32B 0.9700 . ?
C33 H33A 0.9700 . ?
C33 H33B 0.9700 . ?
C34 H34A 0.9700 . ?
C34 H34B 0.9700 . ?
C35 C36 1.370(13) . ?
C35 H35 0.9300 . ?
C36 C37 1.370(11) . ?
C36 H36 0.9300 . ?
C37 C38 1.390(11) . ?
C37 C42 1.467(11) . ?
C38 C39 1.359(12) . ?
C38 H38 0.9300 . ?
C39 H39 0.9300 . ?
C40 C41 1.365(12) . ?
C40 H40 0.9300 . ?
C41 C42 1.377(11) . ?
C41 H41 0.9300 . ?
C42 C43 1.379(11) . ?
C43 C44 1.355(13) . ?
C43 H43 0.9300 . ?
C44 H44 0.9300 . ?
C45 C46 1.394(12) . ?
C45 H45 0.9300 . ?
C46 C47 1.400(12) . ?
C46 H46 0.9300 . ?
C47 C48 1.419(11) . ?
C47 C52 1.459(12) . ?
C48 C49 1.356(13) . ?
C48 H48 0.9300 . ?
C49 H49 0.9300 . ?
C50 C51 1.359(12) . ?
C50 H50 0.9300 . ?
C51 C52 1.361(11) . ?
C51 H51 0.9300 . ?
C52 C53 1.389(12) . ?
C53 C54 1.350(12) . ?
C53 H53 0.9300 . ?
C54 H54 0.9300 . ?
